data_4134933
loop_
_publ_author_name
'Santos Hurtado, Carina'
'Bastien, Guillaume'
'Ma\<s\'at, Milan'
'Sto\<cek, Jakub Radek'
'Dracinsky, Martin'
'Ron\<cevi\'c, Igor'
'C\'isa\<rov\'a, Ivana'
'Rogers, Charles T.'
'Kaleta, Ji\<r\'i'

_publ_section_title
;
 Regular 2-D Arrays of Surface-Mounted Molecular Switches: Switching
 Monitored by UV-vis and NMR Spectroscopy.
;
_journal_name_full 'Journal of the American Chemical Society'
_journal_paper_doi 10.1021/jacs.0c01753
_journal_year 2020
_chemical_compound_source 'synthesized by Dr. Guillaume Bastien'
_chemical_formula_moiety 'C20 H25 I N2'
_chemical_formula_sum 'C20 H25 I N2'
_chemical_formula_weight 420.32
_space_group_crystal_system orthorhombic
_space_group_IT_number 62
_space_group_name_Hall '-P 2ac 2n'
_space_group_name_H-M_alt 'P n m a'
_atom_sites_solution_hydrogens mixed
_atom_sites_solution_primary direct
_audit_creation_method SHELXL-2018/3
_cell_angle_alpha 90
_cell_angle_beta 90
_cell_angle_gamma 90
_cell_formula_units_Z 4
_cell_length_a 19.8411(11)
_cell_length_b 15.7283(9)
_cell_length_c 5.9355(3)
_cell_measurement_reflns_used 9891
_cell_measurement_temperature 120(2)
_cell_measurement_theta_max 27.5112
_cell_measurement_theta_min 3.3057
_cell_volume 1852.27(17)
_computing_cell_refinement 'SAINT V8.38A (Bruker AXS Inc., 2017)'
_computing_data_collection 'Bruker Instrument Service vV6.2.9'
_computing_data_reduction 'SAINT V8.38A (Bruker AXS Inc., 2017)'
_computing_structure_refinement 'SHELXL-2018/3 (Sheldrick, 2018)'
_computing_structure_solution 'SHELXT 2014/5 (Sheldrick, 2014)'
_diffrn_ambient_temperature 120(2)
_diffrn_measured_fraction_theta_full 0.999
_diffrn_measured_fraction_theta_max 1.000
_diffrn_measurement_device_type 'Bruker D8 VENTURE Kappa Duo PHOTON 100 CMOS'
_diffrn_measurement_method '\f and \w scans'
_diffrn_radiation_monochromator 'Quazar Mo multilayer optic'
_diffrn_radiation_type MoK\a
_diffrn_radiation_wavelength 0.71073
_diffrn_reflns_av_R_equivalents 0.0292
_diffrn_reflns_av_unetI/netI 0.0131
_diffrn_reflns_Laue_measured_fraction_full 0.999
_diffrn_reflns_Laue_measured_fraction_max 1.000
_diffrn_reflns_limit_h_max 25
_diffrn_reflns_limit_h_min -25
_diffrn_reflns_limit_k_max 20
_diffrn_reflns_limit_k_min -20
_diffrn_reflns_limit_l_max 7
_diffrn_reflns_limit_l_min -7
_diffrn_reflns_number 29635
_diffrn_reflns_point_group_measured_fraction_full 0.999
_diffrn_reflns_point_group_measured_fraction_max 1.000
_diffrn_reflns_theta_full 25.242
_diffrn_reflns_theta_max 27.512
_diffrn_reflns_theta_min 2.427
_diffrn_source 'I\mS  micro-focus sealed tube'
_exptl_absorpt_coefficient_mu 1.731
_exptl_absorpt_correction_T_max 0.95
_exptl_absorpt_correction_T_min 0.87
_exptl_absorpt_correction_type multi-scan
_exptl_absorpt_process_details
;
SADABS-2016/2 - Bruker AXS area detector scaling and absorption correction
;
_exptl_crystal_colour orange
_exptl_crystal_density_diffrn 1.507
_exptl_crystal_description plate
_exptl_crystal_F_000 848
_exptl_crystal_size_max 0.187
_exptl_crystal_size_mid 0.184
_exptl_crystal_size_min 0.028
_refine_diff_density_max 0.672
_refine_diff_density_min -1.272
_refine_diff_density_rms 0.082
_refine_ls_extinction_method none
_refine_ls_goodness_of_fit_ref 1.113
_refine_ls_hydrogen_treatment constr
_refine_ls_matrix_type full
_refine_ls_number_parameters 112
_refine_ls_number_reflns 2206
_refine_ls_number_restraints 0
_refine_ls_restrained_S_all 1.113
_refine_ls_R_factor_all 0.0324
_refine_ls_R_factor_gt 0.0273
_refine_ls_shift/su_max 0.002
_refine_ls_shift/su_mean 0.000
_refine_ls_structure_factor_coef Fsqd
_refine_ls_weighting_details 'w=1/[\s^2^(Fo^2^)+(0.0188P)^2^+2.7316P] where P=(Fo^2^+2Fc^2^)/3'
_refine_ls_weighting_scheme calc
_refine_ls_wR_factor_gt 0.0567
_refine_ls_wR_factor_ref 0.0588
_reflns_Friedel_coverage 0.000
_reflns_number_gt 1970
_reflns_number_total 2206
_reflns_threshold_expression 'I > 2\s(I)'
_cod_data_source_file ja0c01753_si_002.cif
_cod_data_source_block 04_mo_jk_gba252_f3_kaleta
_cod_database_code 4134933
_shelx_shelxl_version_number 2018/3
_shelx_space_group_comment
;
The symmetry employed for this shelxl refinement is uniquely defined
by the following loop, which should always be used as a source of
symmetry information in preference to the above space-group names.
They are only intended as comments.
;
_shelx_estimated_absorpt_t_min 0.738
_shelx_estimated_absorpt_t_max 0.953

loop_
_space_group_symop_operation_xyz
'x, y, z'
'-x+1/2, -y, z+1/2'
'-x, y+1/2, -z'
'x+1/2, -y+1/2, -z+1/2'
'-x, -y, -z'
'x-1/2, y, -z-1/2'
'x, -y-1/2, z'
'-x-1/2, y-1/2, z-1/2'

loop_
_atom_site_label
_atom_site_type_symbol
_atom_site_fract_x
_atom_site_fract_y
_atom_site_fract_z
_atom_site_U_iso_or_equiv
_atom_site_adp_type
_atom_site_occupancy
_atom_site_site_symmetry_order
_atom_site_calc_flag
_atom_site_refinement_flags_posn
_atom_site_refinement_flags_adp
_atom_site_refinement_flags_occupancy
_atom_site_disorder_assembly
_atom_site_disorder_group
I1 I 0.48392(2) 0.750000 1.29631(3) 0.03541(9) Uani 1 2 d S T P . .
N1 N 0.27752(18) 0.7881(2) 0.5026(7) 0.0191(7) Uani 0.5 1 d . . P . .
N2 N 0.26019(19) 0.7223(2) 0.3996(7) 0.0210(9) Uani 0.5 1 d . . P A .
C1 C 0.3228(5) 0.7297(10) 0.6811(12) 0.0131(8) Uiso 0.25 1 d G . P A 1
C2 C 0.3415(5) 0.8094(8) 0.761(2) 0.0156(16) Uiso 0.25 1 d G . P A 1
H2 H 0.323588 0.859218 0.693338 0.019 Uiso 0.25 1 d R U P A 1
C3 C 0.3866(6) 0.8161(4) 0.939(2) 0.0203(15) Uiso 0.25 1 d G . P A 1
H3 H 0.399381 0.870489 0.993905 0.024 Uiso 0.25 1 d R U P A 1
C4 C 0.4128(5) 0.7431(5) 1.0382(14) 0.0154(6) Uiso 0.25 1 d G . P A 1
C5 C 0.3941(5) 0.6634(4) 0.9584(19) 0.0167(14) Uiso 0.25 1 d G . P A 1
H5 H 0.412033 0.613581 1.025919 0.020 Uiso 0.25 1 d R U P A 1
C6 C 0.3491(4) 0.6567(7) 0.780(2) 0.0179(17) Uiso 0.25 1 d G . P A 1
H6 H 0.336240 0.602306 0.725353 0.021 Uiso 0.25 1 d R U P A 1
C1B C 0.3218(5) 0.7710(10) 0.6884(12) 0.0131(8) Uiso 0.25 1 d G . P A 2
C2B C 0.3418(4) 0.8394(8) 0.8209(13) 0.0156(16) Uiso 0.25 1 d G . P A 2
H2B H 0.324865 0.894292 0.793545 0.019 Uiso 0.25 1 d R U P A 2
C3B C 0.3872(5) 0.8271(5) 0.9960(12) 0.0203(15) Uiso 0.25 1 d G . P A 2
H3B H 0.401247 0.872492 1.088321 0.024 Uiso 0.25 1 d R U P A 2
C4B C 0.4128(5) 0.7483(5) 1.0387(14) 0.0154(6) Uiso 0.5 2 d G . P A 2
C5B C 0.3929(6) 0.6780(6) 0.9062(16) 0.0167(14) Uiso 0.25 1 d G . P A 2
H5B H 0.409746 0.621744 0.933495 0.020 Uiso 0.25 1 d R U P A 2
C6B C 0.3474(5) 0.6903(9) 0.7311(14) 0.0179(17) Uiso 0.25 1 d G . P A 2
H6B H 0.333364 0.643544 0.638718 0.021 Uiso 0.25 1 d R U P A 2
C7 C 0.21483(16) 0.750000 0.2161(5) 0.0359(9) Uani 1 2 d S T P . .
C8 C 0.19287(11) 0.67365(17) 0.1269(4) 0.0305(5) Uani 1 1 d . . . . .
H8 H 0.208577 0.621696 0.189455 0.037 Uiso 1 1 calc R U . . .
C9 C 0.14781(10) 0.67197(14) -0.0542(3) 0.0216(4) Uani 1 1 d . . . . .
C10 C 0.12637(13) 0.750000 -0.1410(4) 0.0176(6) Uani 1 2 d S T P . .
H10 H 0.095892 0.750000 -0.264447 0.021 Uiso 1 2 calc R U P . .
C11 C 0.12470(12) 0.58629(15) -0.1485(4) 0.0282(5) Uani 1 1 d . . . . .
C12 C 0.09463(15) 0.53178(18) 0.0407(5) 0.0461(7) Uani 1 1 d . . . . .
H12A H 0.054722 0.560160 0.102352 0.069 Uiso 1 1 calc R U . . .
H12B H 0.128184 0.524267 0.160186 0.069 Uiso 1 1 calc R U . . .
H12C H 0.081784 0.476092 -0.019652 0.069 Uiso 1 1 calc R U . . .
C13 C 0.18583(13) 0.53985(18) -0.2503(5) 0.0405(6) Uani 1 1 d . . . . .
H13A H 0.171582 0.484396 -0.308540 0.061 Uiso 1 1 calc R U . . .
H13B H 0.220198 0.531691 -0.133673 0.061 Uiso 1 1 calc R U . . .
H13C H 0.204646 0.573916 -0.373408 0.061 Uiso 1 1 calc R U . . .
C14 C 0.07133(12) 0.59621(15) -0.3321(4) 0.0331(5) Uani 1 1 d . . . . .
H14A H 0.033064 0.628589 -0.272626 0.050 Uiso 1 1 calc R U . . .
H14B H 0.055916 0.539913 -0.380537 0.050 Uiso 1 1 calc R U . . .
H14C H 0.090776 0.626510 -0.460901 0.050 Uiso 1 1 calc R U . . .

loop_
_atom_site_aniso_label
_atom_site_aniso_U_11
_atom_site_aniso_U_22
_atom_site_aniso_U_33
_atom_site_aniso_U_23
_atom_site_aniso_U_13
_atom_site_aniso_U_12
I1 0.01953(11) 0.07045(18) 0.01625(11) 0.000 -0.00671(8) 0.000
N1 0.0166(17) 0.0254(18) 0.0154(19) -0.0007(16) -0.0016(15) 0.0021(14)
N2 0.0202(18) 0.027(2) 0.0156(18) -0.0031(15) -0.0029(15) 0.0016(13)
C7 0.0146(13) 0.080(3) 0.0128(14) 0.000 -0.0006(12) 0.000
C8 0.0196(10) 0.0535(15) 0.0184(10) 0.0113(11) 0.0017(8) 0.0099(10)
C9 0.0166(9) 0.0333(12) 0.0148(9) 0.0040(9) 0.0036(8) 0.0039(8)
C10 0.0129(12) 0.0305(16) 0.0093(12) 0.000 -0.0001(10) 0.000
C11 0.0286(11) 0.0287(12) 0.0272(11) 0.0050(10) 0.0052(9) 0.0068(9)
C12 0.0550(17) 0.0393(15) 0.0441(15) 0.0136(13) 0.0121(14) -0.0015(13)
C13 0.0398(14) 0.0381(14) 0.0436(15) -0.0018(12) 0.0054(12) 0.0147(12)
C14 0.0340(12) 0.0276(12) 0.0378(13) -0.0064(10) -0.0052(10) 0.0004(10)

loop_
_atom_type_symbol
_atom_type_description
_atom_type_scat_dispersion_real
_atom_type_scat_dispersion_imag
_atom_type_scat_source
C C 0.0033 0.0016 'International Tables Vol C Tables 4.2.6.8 and 6.1.1.4'
H H 0.0000 0.0000 'International Tables Vol C Tables 4.2.6.8 and 6.1.1.4'
I I -0.4742 1.8119 'International Tables Vol C Tables 4.2.6.8 and 6.1.1.4'
N N 0.0061 0.0033 'International Tables Vol C Tables 4.2.6.8 and 6.1.1.4'

loop_
_geom_angle_atom_site_label_1
_geom_angle_atom_site_label_2
_geom_angle_atom_site_label_3
_geom_angle
_geom_angle_site_symmetry_1
_geom_angle_site_symmetry_3
_geom_angle_publ_flag
C4 I1 C4 6.0(4) . 7_575 ?
N2 N1 N1 76.9(5) 7_575 7_575 ?
N2 N1 N2 42.8(5) 7_575 . ?
N1 N1 N2 34.1(2) 7_575 . ?
N2 N1 C1 153.2(8) 7_575 7_575 ?
N1 N1 C1 78.6(6) 7_575 7_575 ?
N2 N1 C1 112.1(7) . 7_575 ?
N2 N1 C1B 154.4(9) 7_575 . ?
N1 N1 C1B 79.2(7) 7_575 . ?
N2 N1 C1B 112.9(7) . . ?
N2 N1 C1 132.3(8) 7_575 . ?
N1 N1 C1 56.5(5) 7_575 . ?
N2 N1 C1 90.2(6) . . ?
C1 N1 C1 22.1(11) 7_575 . ?
N2 N1 C1B 132.7(7) 7_575 7_575 ?
N1 N1 C1B 56.6(5) 7_575 7_575 ?
N2 N1 C1B 90.4(5) . 7_575 ?
C1 N1 C1B 22.0(3) 7_575 7_575 ?
C1 N1 C1B 1.5(6) . 7_575 ?
N1 N2 N2 103.1(5) 7_575 7_575 ?
N1 N2 N1 69.0(6) 7_575 . ?
N2 N2 N1 34.1(2) 7_575 . ?
N1 N2 C7 169.3(6) 7_575 . ?
N2 N2 C7 72.85(15) 7_575 . ?
N1 N2 C7 106.5(3) . . ?
C1 C1 C2 135.6(15) 7_575 7_575 ?
C1 C1 C2 25.7(4) 7_575 . ?
C2 C1 C2 109.9(11) 7_575 . ?
C1 C1 C6 145.6(4) 7_575 . ?
C2 C1 C6 10.3(11) 7_575 . ?
C2 C1 C6 120.0 . . ?
C1 C1 N1 101.4(6) 7_575 7_575 ?
C2 C1 N1 123(2) 7_575 7_575 ?
C2 C1 N1 127.0(10) . 7_575 ?
C6 C1 N1 113.0(10) . 7_575 ?
C1 C1 N1 56.5(5) 7_575 . ?
C2 C1 N1 167.8(19) 7_575 . ?
C2 C1 N1 82.2(9) . . ?
C6 C1 N1 157.8(9) . . ?
N1 C1 N1 44.9(4) 7_575 . ?
C1 C1 C6 23.7(6) 7_575 7_575 ?
C2 C1 C6 111.9(9) 7_575 7_575 ?
C2 C1 C6 2.4(2) . 7_575 ?
C6 C1 C6 121.9(3) . 7_575 ?
N1 C1 C6 125.1(12) 7_575 7_575 ?
N1 C1 C6 80.2(11) . 7_575 ?
C1 C1 H2 177.0(6) 7_575 7_575 ?
C2 C1 H2 41.7(11) 7_575 7_575 ?
C2 C1 H2 151.56(7) . 7_575 ?
C6 C1 H2 31.73(6) . 7_575 ?
N1 C1 H2 81.3(11) 7_575 7_575 ?
N1 C1 H2 126.2(9) . 7_575 ?
C6 C1 H2 153.6(2) 7_575 7_575 ?
C6 C2 C1 153.9(19) 7_575 7_575 ?
C6 C2 C3 66.8(7) 7_575 . ?
C1 C2 C3 138.7(13) 7_575 . ?
C6 C2 C1 171.6(5) 7_575 . ?
C1 C2 C1 18.8(13) 7_575 . ?
C3 C2 C1 120.0 . . ?
C6 C2 C5 55.8(6) 7_575 7_575 ?
C1 C2 C5 149.5(15) 7_575 7_575 ?
C3 C2 C5 11.0(4) . 7_575 ?
C1 C2 C5 130.9(4) . 7_575 ?
C6 C2 C2 160.7(8) 7_575 7_575 ?
C1 C2 C2 44.4(13) 7_575 7_575 ?
C3 C2 C2 94.3 . 7_575 ?
C1 C2 C2 25.7 . 7_575 ?
C5 C2 C2 105.3(4) 7_575 7_575 ?
C6 C2 H2 53.4 7_575 . ?
C1 C2 H2 101.3 7_575 . ?
C3 C2 H2 120.0 . . ?
C1 C2 H2 120.0 . . ?
C5 C2 H2 109.1 7_575 . ?
C2 C2 H2 145.6 7_575 . ?
C5 C3 C4 110.1(6) 7_575 7_575 ?
C5 C3 C6 99.6(17) 7_575 7_575 ?
C4 C3 C6 149.6(10) 7_575 7_575 ?
C5 C3 C2 123.6(10) 7_575 . ?
C4 C3 C2 125.8(5) 7_575 . ?
C6 C3 C2 24.0(9) 7_575 . ?
C5 C3 C4 115.9(10) 7_575 . ?
C4 C3 C4 5.8(5) 7_575 . ?
C6 C3 C4 143.8(9) 7_575 . ?
C2 C3 C4 120.0 . . ?
C5 C3 H3 8.2 7_575 . ?
C4 C3 H3 114.2 7_575 . ?
C6 C3 H3 96.1 7_575 . ?
C2 C3 H3 120.0 . . ?
C4 C3 H3 120.0 . . ?
C5 C3 H5B 19.5(14) 7_575 7_575 ?
C4 C3 H5B 121.7(8) 7_575 7_575 ?
C6 C3 H5B 85.5(11) 7_575 7_575 ?
C2 C3 H5B 108.5(9) . 7_575 ?
C4 C3 H5B 126.9(9) . 7_575 ?
H3 C3 H5B 23.4 . 7_575 ?
C4 C4 C3 139.8(4) 7_575 7_575 ?
C4 C4 C5 154.3 7_575 . ?
C3 C4 C5 14.6(4) 7_575 . ?
C4 C4 C3 34.3 7_575 . ?
C3 C4 C3 105.5(4) 7_575 . ?
C5 C4 C3 120.0 . . ?
C4 C4 C5 22.26(17) 7_575 7_575 ?
C3 C4 C5 117.6(2) 7_575 7_575 ?
C5 C4 C5 132.05(17) . 7_575 ?
C3 C4 C5 12.19(17) . 7_575 ?
C4 C4 I1 87.0(5) 7_575 . ?
C3 C4 I1 133.1(7) 7_575 . ?
C5 C4 I1 118.6(5) . . ?
C3 C4 I1 121.4(5) . . ?
C5 C4 I1 109.2(6) 7_575 . ?
C3 C5 C6 65.0(10) 7_575 . ?
C3 C5 C4 55.3(10) 7_575 . ?
C6 C5 C4 120.0 . . ?
C3 C5 C4 51.9(11) 7_575 7_575 ?
C6 C5 C4 116.6(2) . 7_575 ?
C4 C5 C4 3.4(2) . 7_575 ?
C3 C5 C2 45.4(8) 7_575 7_575 ?
C6 C5 C2 19.7(8) . 7_575 ?
C4 C5 C2 100.4(8) . 7_575 ?
C4 C5 C2 97.0(8) 7_575 7_575 ?
C3 C5 H5 172.7 7_575 . ?
C6 C5 H5 120.0 . . ?
C4 C5 H5 120.0 . . ?
C4 C5 H5 123.4 7_575 . ?
C2 C5 H5 139.6 7_575 . ?
C3 C5 H3 166.6(8) 7_575 7_575 ?
C6 C5 H3 108.8(5) . 7_575 ?
C4 C5 H3 130.8(5) . 7_575 ?
C4 C5 H3 134.2(3) 7_575 7_575 ?
C2 C5 H3 128.1(11) 7_575 7_575 ?
H5 C5 H3 12.8 . 7_575 ?
C2 C6 C3 89.2(12) 7_575 7_575 ?
C2 C6 C5 104.5(8) 7_575 . ?
C3 C6 C5 15.3(5) 7_575 . ?
C2 C6 C1 15.8(7) 7_575 . ?
C3 C6 C1 104.7(5) 7_575 . ?
C5 C6 C1 120.0 . . ?
C2 C6 C1 6.00(16) 7_575 7_575 ?
C3 C6 C1 94.1(9) 7_575 7_575 ?
C5 C6 C1 109.4(5) . 7_575 ?
C1 C6 C1 10.6(5) . 7_575 ?
C2 C6 H6 135.4 7_575 . ?
C3 C6 H6 135.2 7_575 . ?
C5 C6 H6 120.0 . . ?
C1 C6 H6 120.0 . . ?
C1 C6 H6 130.6 7_575 . ?
C2 C6 H2 90.1(14) 7_575 7_575 ?
C3 C6 H2 174.0(2) 7_575 7_575 ?
C5 C6 H2 165(2) . 7_575 ?
C1 C6 H2 75(2) . 7_575 ?
C1 C6 H2 85.5(17) 7_575 7_575 ?
H6 C6 H2 45.3 . 7_575 ?
C1B C1B C2B 140.7(3) 7_575 . ?
C6B C1B C2B 24.2(5) 7_575 . ?
C1B C1B C6B 24.1(3) 7_575 . ?
C6B C1B C6B 113.1(13) 7_575 . ?
C2B C1B C6B 120.0 . . ?
C1B C1B N1 100.8(7) 7_575 . ?
C6B C1B N1 118(2) 7_575 . ?
C2B C1B N1 117.6(9) . . ?
C6B C1B N1 122.3(9) . . ?
N1 C1B N1 44.2(4) . 7_575 ?
N1 C1B C2B 127.0(12) . 7_575 ?
N1 C1B C2B 83.1(11) 7_575 7_575 ?
C6B C2B C3B 111.4(9) 7_575 . ?
C5B C2B C3B 22.77(18) 7_575 . ?
C6B C2B C1B 28.4(10) 7_575 . ?
C5B C2B C1B 108.2(8) 7_575 . ?
C3B C2B C1B 120.0 . . ?
C6B C2B H2B 121.6 7_575 . ?
C5B C2B H2B 126.8 7_575 . ?
C3B C2B H2B 119.2 . . ?
C1B C2B H2B 120.8 . . ?
C1B C2B H2B 132.6 7_575 . ?
C5B C3B C4B 88.5(18) 7_575 . ?
C5B C3B C2B 55.0(5) 7_575 . ?
C4B C3B C2B 120.5 . . ?
C5B C3B H3B 127.8 7_575 . ?
C4B C3B H3B 118.1 . . ?
C2B C3B H3B 121.4 . . ?
C6B C3B H3B 139.5 7_575 . ?
C3B C4B C3B 129.9(3) 7_575 . ?
C3B C4B C5B 22.91(9) 7_575 . ?
C3B C4B C5B 120.3 . . ?
C3B C4B I1 114.5(6) 7_575 . ?
C3B C4B I1 112.1(4) . . ?
C5B C4B I1 127.5(4) . . ?
C5B C4B I1 124.8(7) 7_575 . ?
C3B C5B C4B 68.3(16) 7_575 . ?
C2B C5B C4B 131.9(10) 7_575 . ?
C3B C5B C6B 127.80(12) 7_575 . ?
C2B C5B C6B 31.0(8) 7_575 . ?
C4B C5B C6B 119.3 . . ?
C3B C5B H5B 77.0 7_575 . ?
C2B C5B H5B 99.3 7_575 . ?
C4B C5B H5B 121.9 . . ?
C6B C5B H5B 118.8 . . ?
C2B C6B C5B 56.9(5) 7_575 . ?
C1B C6B C5B 136.4(11) 7_575 . ?
C2B C6B C1B 132.3(13) 7_575 . ?
C1B C6B C1B 18.8(14) 7_575 . ?
C5B C6B C1B 120.0 . . ?
C2B C6B H6B 83.2 7_575 . ?
C1B C6B H6B 102.2 7_575 . ?
C5B C6B H6B 120.6 . . ?
C1B C6B H6B 119.4 . . ?
C3B C6B H6B 121.1 7_575 . ?
C6B C6B H6B 140.1 7_575 . ?
C8 C7 C8 120.5(3) . 7_575 ?
C8 C7 N2 136.9(2) . 7_575 ?
C8 C7 N2 102.58(19) 7_575 7_575 ?
C8 C7 N2 102.58(19) . . ?
C8 C7 N2 136.9(2) 7_575 . ?
N2 C7 N2 34.3(3) 7_575 . ?
C7 C8 C9 120.8(2) . . ?
C7 C8 H8 119.6 . . ?
C9 C8 H8 119.6 . . ?
C10 C9 C8 117.5(2) . . ?
C10 C9 C11 123.18(18) . . ?
C8 C9 C11 119.3(2) . . ?
C9 C10 C9 122.9(3) 7_575 . ?
C9 C10 H10 118.6 7_575 . ?
C9 C10 H10 118.6 . . ?
C14 C11 C9 112.27(19) . . ?
C14 C11 C12 108.1(2) . . ?
C9 C11 C12 109.9(2) . . ?
C14 C11 C13 108.4(2) . . ?
C9 C11 C13 109.0(2) . . ?
C12 C11 C13 109.2(2) . . ?
C11 C12 H12A 109.5 . . ?
C11 C12 H12B 109.5 . . ?
H12A C12 H12B 109.5 . . ?
C11 C12 H12C 109.5 . . ?
H12A C12 H12C 109.5 . . ?
H12B C12 H12C 109.5 . . ?
C11 C13 H13A 109.5 . . ?
C11 C13 H13B 109.5 . . ?
H13A C13 H13B 109.5 . . ?
C11 C13 H13C 109.5 . . ?
H13A C13 H13C 109.5 . . ?
H13B C13 H13C 109.5 . . ?
C11 C14 H14A 109.5 . . ?
C11 C14 H14B 109.5 . . ?
H14A C14 H14B 109.5 . . ?
C11 C14 H14C 109.5 . . ?
H14A C14 H14C 109.5 . . ?
H14B C14 H14C 109.5 . . ?

loop_
_geom_bond_atom_site_label_1
_geom_bond_atom_site_label_2
_geom_bond_distance
_geom_bond_site_symmetry_2
_geom_bond_publ_flag
I1 C4B 2.081(7) . ?
I1 C4 2.085(7) . ?
I1 C4 2.085(8) 7_575 ?
N1 N2 0.720(4) 7_575 ?
N1 N1 1.198(8) 7_575 ?
N1 N2 1.250(4) . ?
N1 C1 1.417(9) 7_575 ?
N1 C1B 1.436(8) . ?
N1 C1 1.665(10) . ?
N1 C1B 1.689(11) 7_575 ?
N2 N2 0.872(7) 7_575 ?
N2 C7 1.478(5) . ?
C1 C1 0.64(3) 7_575 ?
C1 C2 0.860(17) 7_575 ?
C1 C2 1.3900 . ?
C1 C6 1.3900 . ?
C1 C6 1.95(2) 7_575 ?
C2 C6 0.57(2) 7_575 ?
C2 C3 1.3900 . ?
C2 C5 1.626(3) 7_575 ?
C2 C2 1.87(2) 7_575 ?
C2 H2 0.9500 . ?
C3 C5 0.373(11) 7_575 ?
C3 C4 1.217(12) 7_575 ?
C3 C6 1.278(8) 7_575 ?
C3 C4 1.3900 . ?
C3 H3 0.9500 . ?
C3 H5B 1.082(13) 7_575 ?
C4 C4 0.217(15) 7_575 ?
C4 C5 1.3900 . ?
C4 C5 1.589(12) 7_575 ?
C5 C6 1.3900 . ?
C5 H5 0.9500 . ?
C6 H6 0.9500 . ?
C1B C1B 0.66(3) 7_575 ?
C1B C6B 0.83(2) 7_575 ?
C1B C2B 1.3900 . ?
C1B C6B 1.3900 . ?
C1B C2B 1.95(2) 7_575 ?
C2B C6B 0.717(18) 7_575 ?
C2B C5B 1.165(4) 7_575 ?
C2B C3B 1.3900 . ?
C2B H2B 0.9408 . ?
C3B C5B 0.550(3) 7_575 ?
C3B C4B 1.3629 . ?
C3B C6B 1.781(4) 7_575 ?
C3B H3B 0.9423 . ?
C3B H5B 0.992(14) 7_575 ?
C4B C5B 1.4133 . ?
C4B C5B 1.457(15) 7_575 ?
C5B C6B 1.3900 . ?
C5B H5B 0.9594 . ?
C6B C6B 1.88(3) 7_575 ?
C6B H6B 0.9579 . ?
C7 C8 1.383(3) . ?
C7 C8 1.383(3) 7_575 ?
C8 C9 1.398(3) . ?
C8 H8 0.9500 . ?
C9 C10 1.397(2) . ?
C9 C11 1.530(3) . ?
C10 H10 0.9500 . ?
C11 C14 1.527(3) . ?
C11 C12 1.534(3) . ?
C11 C13 1.539(3) . ?
C12 H12A 0.9800 . ?
C12 H12B 0.9800 . ?
C12 H12C 0.9800 . ?
C13 H13A 0.9800 . ?
C13 H13B 0.9800 . ?
C13 H13C 0.9800 . ?
C14 H14A 0.9800 . ?
C14 H14B 0.9800 . ?
C14 H14C 0.9800 . ?
